data_4129319
loop_
_publ_author_name
'Alezi, Dalal'
'Peedikakkal, Abdul Malik P.'
'Weseli\'nski, \/Lukasz J'
'Guillerm, Vincent'
'Belmabkhout, Youssef'
'Cairns, Amy J.'
'Chen, Zhijie'
'Wojtas, \/Lukasz'
'Eddaoudi, Mohamed'

_publ_section_title
;
 Quest for highly connected metal-organic framework platforms: rare-earth
 polynuclear clusters versatility meets net topology needs.
;
_journal_issue 16
_journal_name_full 'Journal of the American Chemical Society'
_journal_page_first 5421
_journal_page_last 5430
_journal_paper_doi 10.1021/jacs.5b00450
_journal_volume 137
_journal_year 2015
_chemical_formula_sum 'C261 H195 F6 N12 O168 Y27'
_chemical_formula_weight 8701.85
_space_group_crystal_system hexagonal
_space_group_IT_number 193
_space_group_name_Hall '-P 6c 2'
_space_group_name_H-M_alt 'P 63/m c m'
_atom_sites_solution_hydrogens mixed
_atom_sites_solution_primary direct
_audit_creation_date 2014-12-23
_audit_creation_method
;
Olex2 1.2
(compiled 2014.11.28 svn.r3106 for OlexSys, GUI svn.r4959)
;
_cell_angle_alpha 90
_cell_angle_beta 90
_cell_angle_gamma 120
_cell_formula_units_Z 2
_cell_length_a 25.9989(15)
_cell_length_b 25.9989(15)
_cell_length_c 42.656(3)
_cell_measurement_reflns_used 0
_cell_measurement_temperature 100(2)
_cell_measurement_theta_max 66.594
_cell_measurement_theta_min 26.951
_cell_volume 24970(3)
_computing_cell_refinement 'SAINT v8.34A (Bruker, 2013)'
_computing_data_reduction 'SAINT v8.34A (Bruker, 2013)'
_computing_molecular_graphics 'Olex2 (Dolomanov et al., 2009)'
_computing_publication_material 'Olex2 (Dolomanov et al., 2009)'
_computing_structure_refinement 'XL (Sheldrick, 2008)'
_computing_structure_solution 'XS (Sheldrick, 2008)'
_diffrn_ambient_temperature 99.65
_diffrn_measured_fraction_theta_full 0.998
_diffrn_measured_fraction_theta_max 0.989
_diffrn_measurement_device_type 'Bruker APEX-II CCD with ImuS Cu microsource'
_diffrn_measurement_method '\f and \w scans'
_diffrn_radiation_type CuK\a
_diffrn_radiation_wavelength 1.54178
_diffrn_reflns_av_R_equivalents 0.0417
_diffrn_reflns_av_unetI/netI 0.0188
_diffrn_reflns_Laue_measured_fraction_full 0.998
_diffrn_reflns_Laue_measured_fraction_max 0.989
_diffrn_reflns_limit_h_max 31
_diffrn_reflns_limit_h_min -29
_diffrn_reflns_limit_k_max 24
_diffrn_reflns_limit_k_min -25
_diffrn_reflns_limit_l_max 50
_diffrn_reflns_limit_l_min -48
_diffrn_reflns_number 97625
_diffrn_reflns_point_group_measured_fraction_full 0.998
_diffrn_reflns_point_group_measured_fraction_max 0.989
_diffrn_reflns_theta_full 66.595
_diffrn_reflns_theta_max 67.496
_diffrn_reflns_theta_min 4.441
_diffrn_standards_number 0
_exptl_absorpt_coefficient_mu 4.596
_exptl_absorpt_correction_T_max 0.7529
_exptl_absorpt_correction_T_min 0.5835
_exptl_absorpt_correction_type multi-scan
_exptl_absorpt_process_details
;
SADABS-2014/4 (Bruker,2014/4) was used for absorption correction.
wR2(int) was 0.0921 before and 0.0481 after correction.
The Ratio of minimum to maximum transmission is 0.7750.
The \l/2 correction factor is 0.00150.
;
_exptl_crystal_colour colorless
_exptl_crystal_density_diffrn 1.157
_exptl_crystal_description plate
_exptl_crystal_F_000 8592
_exptl_crystal_size_max 0.21
_exptl_crystal_size_mid 0.2
_exptl_crystal_size_min 0.02
_refine_diff_density_max 2.027
_refine_diff_density_min -1.825
_refine_diff_density_rms 0.158
_refine_ls_extinction_method none
_refine_ls_goodness_of_fit_ref 1.124
_refine_ls_hydrogen_treatment constr
_refine_ls_matrix_type full
_refine_ls_number_parameters 469
_refine_ls_number_reflns 7856
_refine_ls_number_restraints 173
_refine_ls_restrained_S_all 1.118
_refine_ls_R_factor_all 0.0816
_refine_ls_R_factor_gt 0.0730
_refine_ls_shift/su_max 0.001
_refine_ls_shift/su_mean 0.000
_refine_ls_structure_factor_coef Fsqd
_refine_ls_weighting_details 'w=1/[\s^2^(Fo^2^)+(0.0978P)^2^+265.2155P] where P=(Fo^2^+2Fc^2^)/3'
_refine_ls_weighting_scheme calc
_refine_ls_wR_factor_gt 0.2067
_refine_ls_wR_factor_ref 0.2170
_reflns_Friedel_coverage 0.000
_reflns_number_gt 7025
_reflns_number_total 7856
_reflns_threshold_expression 'I > 2\s(I)'
_cod_data_source_file ja5b00450_si_003.cif
_cod_data_source_block Y-pek-MOF-1
_cod_database_code 4129319
_shelxl_version_number 2014/6
_shelx_space_group_comment
;
The symmetry employed for this shelxl refinement is uniquely defined
by the following loop, which should always be used as a source of
symmetry information in preference to the above space-group names.
They are only intended as comments.
;
_shelx_estimated_absorpt_t_max 0.914
_shelx_estimated_absorpt_t_min 0.445
_olex2_refinement_description
;
1. Fixed Uiso
 At 1.2 times of:
  All C(H) groups
 At 1.5 times of:
  All C(H,H,H) groups
2. Shared sites
{Y5, O13}
3. Restrained distances
 O43-C15
 1.23 with sigma of 0.02
 O42-C83 = O7-C83
 1.26 with sigma of 0.02
 N2-C81
 1.32 with sigma of 0.02
 O28-C81
 1.23 with sigma of 0.02
 N2-O28
 2.26 with sigma of 0.02
 O47-C85 = O48-C85
 1.26 with sigma of 0.02
 C89-C29 = C89-C88 = C88-C41 = C86-C41 = C87-C86 = C87-C29
 1.39 with sigma of 0.02
 F8-C90
 1.34 with sigma of 0.02
 N2-O28
 2.26 with sigma of 0.02
 O47-O48
 2.21 with sigma of 0.02
 O8-C9 = O7-C9 = O26B-C2 = O18-C2
 1.26 with sigma of 0.02
 N1-C91
 1.32 with sigma of 0.02
 O17-C91
 1.23 with sigma of 0.02
 N1-O17
 2.26 with sigma of 0.02
 N2-C82
 1.45 with sigma of 0.02
 N2-C84
 1.45 with sigma of 0.02
 C82-C84
 2.47 with sigma of 0.02
 C84-C81
 2.41 with sigma of 0.02
 C81-C82
 2.41 with sigma of 0.02
 C82-C81
 2.41 with sigma of 0.02
 C1-C6
 2.47 with sigma of 0.02
 C15-C6
 2.41 with sigma of 0.02
 C1-C15
 2.41 with sigma of 0.02
 N1-C17 = N1-C8
 1.45 with sigma of 0.02
 C17-C8
 2.47 with sigma of 0.02
 C17-C91
 2.41 with sigma of 0.02
 C8-C91
 2.41 with sigma of 0.02
 C15-N35
 1.32 with sigma of 0.02
 O43-N35
 2.26 with sigma of 0.02
 N35-C1
 1.45 with sigma of 0.02
 N35-C6
 1.45 with sigma of 0.02
4. Restrained planarity
 C2, C5, C7, C3, C2AA, C4, C25, F9
 with sigma of 0.01
 C29, C89, C88, C41, C86, C87
 with sigma of 0.01
 C80, C14, C10, C12, C26, C90, F8
 with sigma of 0.01
 C9, C80, C14, C10, C12, C26, C90, F8
 with sigma of 0.01
 O28, N2, C81, C82
 with sigma of 0.1
 O28, N2, C81, C82, C84
 with sigma of 0.1
 O43, C15, N35, C1, C6
 with sigma of 0.01
5. Rigid bond restraints
 C83, O42
 with sigma for 1-2 distances of 0.01 and sigma for 1-3 distances of 0.01
6. Uiso/Uaniso restraints and constraints
C2 \\sim C5 \\sim C7 \\sim C3 \\sim C2AA \\sim C4 \\sim C25: within 1.7A with
sigma of 0.04 and sigma for terminal atoms of 0.08
O26B \\sim C2 \\sim O10 \\sim O27 \\sim O18: within 1.7A with sigma of 0.04 and
sigma for terminal atoms of 0.08
O46 \\sim C85: within 1.7A with sigma of 0.04 and sigma for terminal atoms of
0.08
O48 \\sim O46 \\sim O47 \\sim O15A \\sim C85: within 1.7A with sigma of 0.04
and sigma for terminal atoms of 0.08
Y49 \\sim O14: within 1.7A with sigma of 0.02 and sigma for terminal atoms of
0.04
O8 \\sim O8: within 1.7A with sigma of 0.04 and sigma for terminal atoms of 0.08
O8 \\sim O45: within 1.7A with sigma of 0.04 and sigma for terminal atoms of
0.08
N2 \\sim C84: within 1.7A with sigma of 0.04 and sigma for terminal atoms of
0.08
O42 \\sim C83: within 1.7A with sigma of 0.04 and sigma for terminal atoms of
0.08
Uanis(Y5) = Uanis(O13)
Uanis(O14) = Uanis(Y49)
7. Others
 Fixed Sof: O26B(0.25) C47(0.85) H47(0.85) C51(0.85) H51(0.85) C55(0.85)
 H55(0.85) Y4(0.2125) Y5(0.425) C78(0.85) H78(0.85) Y6(0.0375) O1(0.2125)
 C9(0.25) C80(0.25) C14(0.25) H14(0.25) C10(0.25) H10(0.25) C12(0.25) H12(0.25)
 C26(0.25) H26(0.25) C90(0.25) C17(0.5) H17A(0.5) H17B(0.5) H17C(0.5) O17(0.5)
 C91(0.5) H91(0.5) C2(0.25) N1(0.5) C5(0.25) C7(0.25) C3(0.25) H3(0.25)
 C2AA(0.25) H2AA(0.25) C4(0.25) H4(0.25) C25(0.25) H25(0.25) C8(0.5) H8A(0.5)
 H8B(0.5) H8C(0.5) O10(0.25) O27(0.25) O8(0.25) O28(0.16667) N2(0.16667)
 O34(0.2125) O36(0.0375) N35(0.33333) O18(0.25) O42(0.25) F9(0.25) F8(0.25)
 C81(0.16667) H81(0.16667) C82(0.16667) H82A(0.16667) H82B(0.16667)
 H82C(0.16667) O43(0.33333) C1(0.33333) H1A(0.33333) H1B(0.33333) H1C(0.33333)
 C6(0.33333) H6A(0.33333) H6B(0.33333) H6C(0.33333) C15(0.33333) H15(0.33333)
 O45(0.25) C83(0.25) H83(0.25) C84(0.16667) H84A(0.16667) H84B(0.16667)
 H84C(0.16667) O15A(0.85) O46(0.85) O47(0.15) O48(0.15) O14(0.425) Y49(0.075)
 C86(0.15) H86(0.15) C88(0.15) H88(0.15) C87(0.15) H87(0.15) C89(0.15)
 H89(0.15) O44A(0.25) O49(0.125) O50(0.02083) O51(0.0625) O54(0.0625)
 O52(0.0625) O53(0.125) O56(0.0625) O55(0.0625) O57(0.2125) O13(0.075)
8.a Riding coordinates:
 C83(H83)
8.b Aromatic/amide H refined with riding coordinates:
 C16(H16), C18(H18), C20(H20), C47(H47), C51(H51), C55(H55), C78(H78),
 C14(H14), C10(H10), C12(H12), C26(H26), C91(H91), C3(H3), C2AA(H2AA), C4(H4),
 C25(H25), C81(H81), C15(H15), C86(H86), C88(H88), C87(H87), C89(H89)
8.c Fitted hexagon refined as free rotating group:
 C80(C14,C10,C12,C26,C90), C5(C7,C3,C2AA,C4,C25)
8.d Idealised Me refined as rotating group:
 C17(H17A,H17B,H17C), C8(H8A,H8B,H8C), C82(H82A,H82B,H82C), C1(H1A,H1B,H1C),
 C6(H6A,H6B,H6C), C84(H84A,H84B,H84C)
;
_olex2_submission_special_instructions 'No special instructions were received'

loop_
_space_group_symop_operation_xyz
'x, y, z'
'x-y, x, z+1/2'
'-y, x-y, z'
'-x, -y, z+1/2'
'-x+y, -x, z'
'y, -x+y, z+1/2'
'x-y, -y, -z+1/2'
'-x, -x+y, -z+1/2'
'y, x, -z+1/2'
'-y, -x, -z'
'-x+y, y, -z'
'x, x-y, -z'
'-x, -y, -z'
'-x+y, -x, -z-1/2'
'y, -x+y, -z'
'x, y, -z-1/2'
'x-y, x, -z'
'-y, x-y, -z-1/2'
'-x+y, y, z-1/2'
'x, x-y, z-1/2'
'-y, -x, z-1/2'
'y, x, z'
'x-y, -y, z'
'-x, -x+y, z'

loop_
_atom_site_label
_atom_site_type_symbol
_atom_site_fract_x
_atom_site_fract_y
_atom_site_fract_z
_atom_site_U_iso_or_equiv
_atom_site_adp_type
_atom_site_occupancy
_atom_site_site_symmetry_order
_atom_site_calc_flag
_atom_site_refinement_flags_posn
_atom_site_refinement_flags_adp
_atom_site_refinement_flags_occupancy
_atom_site_disorder_assembly
_atom_site_disorder_group
Y1 Y 0.58886(3) 0.58886(3) 0.46682(2) 0.0217(2) Uani 1 2 d S T P D .
Y2 Y 0.43904(2) 0.56096(2) 0.5000 0.0174(2) Uani 1 2 d S T P A .
Y3 Y 0.55487(3) 0.55487(3) 0.55526(2) 0.0213(2) Uani 1 2 d S T P A .
O2 O 0.53883(15) 0.59408(15) 0.51002(8) 0.0088(7) Uiso 1 1 d . . . . .
O3 O 0.48829(15) 0.54355(15) 0.45886(8) 0.0098(7) Uiso 1 1 d . . . . .
O4 O 0.4834(2) 0.83298(19) 0.52746(10) 0.0254(10) Uani 1 1 d . . . . .
O6 O 0.46239(19) 0.62828(18) 0.54001(10) 0.0229(9) Uani 1 1 d . . . . .
O7 O 0.6444(3) 0.6444(3) 0.5507(2) 0.0433(19) Uani 1 2 d DS T P . .
O9 O 0.5261(2) 0.62100(19) 0.57254(11) 0.0267(10) Uani 1 1 d . . . . .
O11 O 0.5708(2) 0.9067(2) 0.54524(12) 0.0338(11) Uani 1 1 d . . . . .
C13 C 0.5288(3) 0.7126(3) 0.56932(15) 0.0245(13) Uani 1 1 d . . . . .
C1AA C 0.5418(3) 0.8094(3) 0.56095(16) 0.0274(14) Uani 1 1 d . . . . .
C16 C 0.5695(3) 0.7347(3) 0.59370(17) 0.0306(15) Uani 1 1 d . . . . .
H16 H 0.5789 0.7087 0.6047 0.037 Uiso 1 1 calc R . . . .
C18 C 0.5141(3) 0.7504(3) 0.55324(14) 0.0223(13) Uani 1 1 d . . . . .
H18 H 0.4850 0.7353 0.5371 0.027 Uiso 1 1 calc R . . . .
C20 C 0.5833(3) 0.8319(3) 0.58539(18) 0.0324(16) Uani 1 1 d . . . . .
H20 H 0.6023 0.8729 0.5905 0.039 Uiso 1 1 calc R . . . .
C21 C 0.5037(3) 0.6490(3) 0.55984(14) 0.0216(13) Uani 1 1 d . . . . .
C22 C 0.5310(3) 0.8533(3) 0.54304(16) 0.0263(14) Uani 1 1 d . . . . .
C23 C 0.5971(3) 0.7945(3) 0.60231(18) 0.0362(17) Uani 1 1 d . . . . .
O26B O 0.5039(6) 0.5039(6) 0.6010(3) 0.029(3) Uiso 0.5 2 d DS TU P A 2
C29 C 0.6427(4) 0.8185(3) 0.62716(19) 0.0421(19) Uani 1 1 d D . . . .
C41 C 0.7313(4) 0.8667(4) 0.6726(2) 0.057(3) Uani 1 1 d D . . . .
C47 C 0.6815(5) 0.7981(5) 0.6309(3) 0.060(3) Uani 0.85 1 d . . . B 1
H47 H 0.6784 0.7670 0.6179 0.072 Uiso 0.85 1 calc R . . B 1
C51 C 0.7254(5) 0.8226(5) 0.6537(3) 0.066(4) Uani 0.85 1 d . . . B 1
H51 H 0.7521 0.8078 0.6559 0.080 Uiso 0.85 1 calc R . . B 1
C55 C 0.6477(5) 0.8641(4) 0.6469(3) 0.055(3) Uani 0.85 1 d . . . B 1
H55 H 0.6208 0.8785 0.6446 0.066 Uiso 0.85 1 calc R . . B 1
Y4 Y 0.84551(6) 1.0000 0.7500 0.0300(3) Uani 0.85 4 d S T P C 1
Y5 Y 0.91545(6) 0.91545(6) 0.70521(4) 0.0635(5) Uani 0.85 2 d S T P C 7
O5 O 0.8815(3) 0.9371(3) 0.7500 0.0371(17) Uani 1 2 d S T P . .
O12 O 1.0000 1.0000 0.7188(2) 0.020(2) Uani 1 6 d S T P . .
C78 C 0.6913(5) 0.8882(4) 0.6697(3) 0.057(3) Uani 0.85 1 d . . . B 1
H78 H 0.6943 0.9188 0.6831 0.068 Uiso 0.85 1 calc R . . B 1
Y6 Y 0.8467(3) 0.8467(3) 0.7500 0.0273(16) Uani 0.15 4 d S T P C 2
O1 O 0.9259(14) 0.9259(14) 0.6570(8) 0.101(10) Uiso 0.425 2 d S T P . .
C9 C 0.6736(7) 0.6736(7) 0.5272(4) 0.043(5) Uani 0.5 2 d DS T P D 1
C80 C 0.73185(8) 0.73185(8) 0.5357(6) 0.079(10) Uani 0.5 2 d S T P D 1
C14 C 0.7694(7) 0.7694(8) 0.5125(5) 0.15(2) Uiso 0.5 2 d GS T P D 1
H14 H 0.7598 0.7598 0.4910 0.180 Uiso 0.5 2 calc RS T P D 1
C10 C 0.8212(5) 0.8211(5) 0.5208(7) 0.16(2) Uiso 0.5 2 d GS T P D 1
H10 H 0.8468 0.8468 0.5049 0.193 Uiso 0.5 2 calc RS T P D 1
C12 C 0.8353(5) 0.8353(5) 0.5522(8) 0.121(16) Uiso 0.5 2 d GS T P D 1
H12 H 0.8706 0.8707 0.5578 0.145 Uiso 0.5 2 calc RS T P D 1
C26 C 0.7977(13) 0.7977(13) 0.5754(6) 0.22(4) Uiso 0.5 2 d GS T P D 1
H26 H 0.8074 0.8074 0.5968 0.267 Uiso 0.5 2 calc RS T P D 1
C90 C 0.7460(10) 0.7460(10) 0.5671(6) 0.096(12) Uiso 0.5 2 d DGS T P D 1
C17 C 0.5979(11) 0.3614(14) 0.6011(6) 0.108(10) Uiso 0.5 1 d D . . . .
H17A H 0.5931 0.3216 0.6022 0.162 Uiso 0.5 1 calc GR . . . .
H17B H 0.6372 0.3907 0.6090 0.162 Uiso 0.5 1 calc GR . . . .
H17C H 0.5939 0.3706 0.5792 0.162 Uiso 0.5 1 calc GR . . . .
O17 O 0.4801(9) 0.3857(11) 0.6215(5) 0.126(8) Uiso 0.5 1 d D . . . .
C91 C 0.5267(9) 0.3921(9) 0.6099(5) 0.070(6) Uiso 0.5 1 d D . . . .
H91 H 0.5442 0.4191 0.5929 0.084 Uiso 0.5 1 calc R . . . .
C2 C 0.4555(7) 0.4555(7) 0.6064(5) 0.048(5) Uani 0.5 2 d DS TU P A 2
N1 N 0.5529(7) 0.3632(8) 0.6199(4) 0.071(5) Uiso 0.5 1 d D . . . .
C5 C 0.43966(16) 0.43966(16) 0.6416(6) 0.121(14) Uani 0.5 2 d S TU P A 2
C7 C 0.3886(3) 0.3886(3) 0.6513(7) 0.109(12) Uiso 0.5 2 d GS TU P A 2
C3 C 0.3769(12) 0.3769(12) 0.6831(7) 0.125(15) Uiso 0.5 2 d GS TU P A 2
H3 H 0.3420 0.3420 0.6897 0.150 Uiso 0.5 2 calc RS T P A 2
C2AA C 0.4162(18) 0.4162(18) 0.7051(6) 0.19(2) Uiso 0.5 2 d GS TU P A 2
H2AA H 0.4082 0.4082 0.7269 0.224 Uiso 0.5 2 calc RS T P A 2
C4 C 0.4673(15) 0.4672(15) 0.6954(7) 0.19(2) Uiso 0.5 2 d GS TU P A 2
H4 H 0.4941 0.4941 0.7105 0.225 Uiso 0.5 2 calc RS T P A 2
C25 C 0.4790(6) 0.4790(6) 0.6636(8) 0.133(14) Uiso 0.5 2 d GS TU P A 2
H25 H 0.5139 0.5138 0.6570 0.159 Uiso 0.5 2 calc RS T P A 2
C8 C 0.5301(16) 0.3239(15) 0.6463(6) 0.149(15) Uiso 0.5 1 d D . . . .
H8A H 0.5632 0.3266 0.6586 0.223 Uiso 0.5 1 calc GR . . . .
H8B H 0.5050 0.2830 0.6390 0.223 Uiso 0.5 1 calc GR . . . .
H8C H 0.5065 0.3353 0.6595 0.223 Uiso 0.5 1 calc GR . . . .
O10 O 0.4006(11) 0.4006(11) 0.5875(9) 0.036(6) Uani 0.5 2 d S TU P E 1
O27 O 0.5259(6) 0.5259(6) 0.6058(3) 0.030(3) Uiso 0.5 2 d S TU P A 1
O8 O 0.6647(12) 0.6647(12) 0.4977(4) 0.037(6) Uani 0.5 2 d DS TU P D 1
O28 O 0.380(2) 0.617(2) 0.5022(9) 0.029(5) Uiso 0.1667 1 d D . . A -1
N2 N 0.3408(19) 0.6665(19) 0.4778(6) 0.064(11) Uiso 0.1667 1 d D U . A -1
O34 O 0.7475(8) 1.0000 0.7500 0.125(10) Uani 0.85 4 d S T P . .
O36 O 0.749(2) 0.749(2) 0.7500 0.029(13) Uiso 0.15 4 d S T P . .
N35 N 0.6712(10) 0.8384(12) 0.5173(6) 0.127(14) Uiso 0.3333 1 d D . . F -1
O18 O 0.4183(10) 0.4183(10) 0.5875(9) 0.039(7) Uani 0.5 2 d DS TU P A 2
O42 O 0.6212(11) 0.6212(11) 0.6010(5) 0.087(8) Uani 0.5 2 d DS TU P A 2
F9 F 0.3492(14) 0.3492(14) 0.6315(8) 0.157(12) Uiso 0.5 2 d S T P . .
F8 F 0.7098(11) 0.7098(11) 0.5880(7) 0.147(11) Uiso 0.5 2 d DS T P D 1
C81 C 0.3727(16) 0.6399(16) 0.4786(7) 0.034(9) Uiso 0.1667 1 d D . . A -1
H81 H 0.3912 0.6383 0.4597 0.041 Uiso 0.1667 1 calc R . . A -1
C82 C 0.334(2) 0.692(2) 0.4494(7) 0.050(12) Uiso 0.1667 1 d D . . A -1
H82A H 0.2916 0.6771 0.4453 0.075 Uiso 0.1667 1 calc GR . . A -1
H82B H 0.3513 0.6820 0.4318 0.075 Uiso 0.1667 1 calc GR . . A -1
H82C H 0.3543 0.7357 0.4516 0.075 Uiso 0.1667 1 calc GR . . A -1
O43 O 0.7224(16) 0.9317(14) 0.5380(8) 0.154(15) Uiso 0.3333 1 d D . . F -1
C1 C 0.6587(19) 0.7775(13) 0.5209(9) 0.111(16) Uiso 0.3333 1 d D . . F -1
H1A H 0.6830 0.7700 0.5060 0.167 Uiso 0.3333 1 calc GR . . F -1
H1B H 0.6166 0.7500 0.5166 0.167 Uiso 0.3333 1 calc GR . . F -1
H1C H 0.6681 0.7714 0.5423 0.167 Uiso 0.3333 1 calc GR . . F -1
C6 C 0.644(2) 0.8529(17) 0.4926(9) 0.115(16) Uiso 0.3333 1 d D . . F -1
H6A H 0.6579 0.8458 0.4724 0.173 Uiso 0.3333 1 calc GR . . F -1
H6B H 0.6557 0.8949 0.4941 0.173 Uiso 0.3333 1 calc GR . . F -1
H6C H 0.6011 0.8282 0.4940 0.173 Uiso 0.3333 1 calc GR . . F -1
C15 C 0.7076(12) 0.8792(15) 0.5377(7) 0.15(2) Uiso 0.3333 1 d D . . F -1
H15 H 0.7238 0.8660 0.5537 0.181 Uiso 0.3333 1 calc R . . F -1
O45 O 0.6718(14) 0.6718(14) 0.4832(8) 0.063(9) Uani 0.5 2 d S TU P D 2
C83 C 0.6557(13) 0.6557(13) 0.5793(5) 0.083(9) Uani 0.5 2 d DS TU P A 2
H83 H 0.6911 0.6911 0.5849 0.100 Uiso 0.5 2 d RS T P A 2
C84 C 0.312(4) 0.672(4) 0.5059(8) 0.09(2) Uiso 0.1667 1 d D U . A -1
H84A H 0.3245 0.7139 0.5093 0.134 Uiso 0.1667 1 calc GR . . A -1
H84B H 0.3241 0.6570 0.5240 0.134 Uiso 0.1667 1 calc GR . . A -1
H84C H 0.2691 0.6489 0.5034 0.134 Uiso 0.1667 1 calc GR . . A -1
O15A O 0.7811(4) 0.9320(3) 0.7153(2) 0.074(3) Uani 0.85 1 d . U . C 1
O46 O 0.8182(5) 0.8774(5) 0.6946(3) 0.106(4) Uani 0.85 1 d . U . C 1
C85 C 0.7802(5) 0.8934(5) 0.6966(3) 0.075(3) Uani 1 1 d D U . . .
O47 O 0.8236(17) 0.9429(14) 0.6899(13) 0.084(10) Uiso 0.15 1 d D U . C 2
O48 O 0.785(3) 0.8542(19) 0.7120(13) 0.089(13) Uiso 0.15 1 d D U . C 2
O14 O 1.0000 0.9184(8) 0.6999(4) 0.040(2) Uani 0.85 2 d S TU P G 6
Y49 Y 1.0000 0.9070(6) 0.7080(2) 0.040(2) Uani 0.15 2 d S TU P C .
C86 C 0.6832(12) 0.8081(10) 0.6757(9) 0.043(12) Uiso 0.15 1 d D . . B 2
H86 H 0.6811 0.7849 0.6934 0.052 Uiso 0.15 1 calc R . . B 2
C88 C 0.7334(16) 0.8996(15) 0.6465(6) 0.049(13) Uiso 0.15 1 d D . . B 2
H88 H 0.7655 0.9390 0.6442 0.059 Uiso 0.15 1 calc R . . B 2
C87 C 0.6391(18) 0.7842(17) 0.6530(6) 0.051(14) Uiso 0.15 1 d D . . B 2
H87 H 0.6068 0.7447 0.6550 0.061 Uiso 0.15 1 calc R . . B 2
C89 C 0.6894(11) 0.8761(10) 0.6237(9) 0.054(15) Uiso 0.15 1 d D . . B 2
H89 H 0.6914 0.8991 0.6059 0.065 Uiso 0.15 1 calc R . . B 2
O44A O 0.674(2) 0.674(2) 0.4319(11) 0.197(19) Uiso 0.5 2 d S T P D 1
O49 O 0.635(2) 0.905(2) 0.7500 0.072(11) Uiso 0.25 2 d S T P . .
O50 O 1.0000 1.0000 0.5000 0.12(5) Uiso 0.25 12 d S T P . .
O51 O 0.778(7) 1.0000 0.592(4) 0.14(5) Uiso 0.125 2 d S T P . .
O54 O 0.632(4) 0.850(4) 0.7500 0.08(2) Uiso 0.125 2 d S T P . .
O52 O 0.745(5) 1.0000 0.598(3) 0.10(3) Uiso 0.125 2 d S T P . .
O53 O 0.619(4) 0.521(4) 0.658(2) 0.11(3) Uiso 0.125 1 d . . . . .
O56 O 0.805(5) 1.0000 0.611(3) 0.10(3) Uiso 0.125 2 d S T P . .
O55 O 0.852(6) 1.0000 0.623(3) 0.12(4) Uiso 0.125 2 d S T P . .
O57 O 0.9411(15) 0.9684(15) 0.6500(8) 0.067(9) Uiso 0.2125 1 d . . . C .
O13 O 0.91545(6) 0.91545(6) 0.70521(4) 0.0635(5) Uani 0.15 2 d S T P C 8

loop_
_atom_site_aniso_label
_atom_site_aniso_U_11
_atom_site_aniso_U_22
_atom_site_aniso_U_33
_atom_site_aniso_U_23
_atom_site_aniso_U_13
_atom_site_aniso_U_12
Y1 0.0160(3) 0.0160(3) 0.0364(4) 0.0041(3) 0.0041(3) 0.0105(3)
Y2 0.0135(3) 0.0135(3) 0.0227(4) 0.0000(2) 0.0000(2) 0.0049(3)
Y3 0.0188(3) 0.0188(3) 0.0316(4) -0.0030(3) -0.0030(3) 0.0133(3)
O4 0.031(2) 0.019(2) 0.032(2) 0.0009(18) -0.0040(19) 0.016(2)
O6 0.023(2) 0.019(2) 0.030(2) -0.0060(18) -0.0032(18) 0.0121(18)
O7 0.028(3) 0.028(3) 0.070(5) -0.007(3) -0.007(3) 0.011(3)
O9 0.033(2) 0.019(2) 0.037(2) -0.0032(19) -0.002(2) 0.019(2)
O11 0.032(3) 0.016(2) 0.054(3) -0.001(2) -0.012(2) 0.012(2)
C13 0.023(3) 0.019(3) 0.033(3) -0.003(3) -0.001(3) 0.012(3)
C1AA 0.027(3) 0.017(3) 0.040(4) 0.001(3) -0.008(3) 0.012(3)
C16 0.035(4) 0.022(3) 0.039(4) -0.004(3) -0.013(3) 0.018(3)
C18 0.023(3) 0.018(3) 0.025(3) -0.001(2) -0.003(2) 0.009(3)
C20 0.032(4) 0.016(3) 0.049(4) -0.008(3) -0.016(3) 0.012(3)
C21 0.022(3) 0.017(3) 0.029(3) -0.001(2) 0.003(3) 0.012(3)
C22 0.031(4) 0.018(3) 0.035(3) 0.003(3) -0.003(3) 0.017(3)
C23 0.038(4) 0.025(4) 0.049(4) -0.011(3) -0.021(3) 0.018(3)
C29 0.047(5) 0.028(4) 0.055(5) -0.012(3) -0.029(4) 0.022(4)
C41 0.055(5) 0.039(5) 0.077(6) -0.018(4) -0.046(5) 0.024(4)
C47 0.064(7) 0.042(6) 0.090(8) -0.031(6) -0.048(6) 0.040(6)
C51 0.064(7) 0.055(7) 0.098(9) -0.037(7) -0.053(7) 0.044(6)
C55 0.060(7) 0.039(5) 0.081(7) -0.030(5) -0.048(6) 0.036(5)
Y4 0.0344(6) 0.0250(7) 0.0273(7) 0.000 0.000 0.0125(4)
Y5 0.0621(7) 0.0621(7) 0.0745(9) -0.0459(7) -0.0459(7) 0.0371(8)
O5 0.014(3) 0.034(4) 0.063(5) 0.000 0.000 0.011(3)
O12 0.028(3) 0.028(3) 0.005(4) 0.000 0.000 0.0139(17)
C78 0.062(7) 0.035(5) 0.082(8) -0.027(5) -0.047(6) 0.031(5)
Y6 0.039(3) 0.039(3) 0.012(3) 0.000 0.000 0.026(4)
C9 0.026(8) 0.026(8) 0.069(17) -0.005(9) -0.005(9) 0.008(9)
C80 0.064(13) 0.064(13) 0.08(2) -0.003(13) -0.003(13) 0.008(16)
C2 0.056(9) 0.056(9) 0.039(11) 0.011(8) 0.011(8) 0.032(11)
C5 0.102(13) 0.102(13) 0.102(19) 0.014(13) 0.014(13) 0.007(18)
O10 0.041(12) 0.041(12) 0.035(10) 0.017(10) 0.017(10) 0.028(13)
O8 0.020(8) 0.020(8) 0.070(15) -0.009(10) -0.009(10) 0.009(8)
O34 0.058(9) 0.078(15) 0.24(3) 0.000 0.000 0.039(7)
O18 0.043(13) 0.043(13) 0.041(11) 0.004(12) 0.004(12) 0.029(14)
O42 0.122(18) 0.122(18) 0.078(14) -0.053(12) -0.053(12) 0.107(18)
O45 0.030(10) 0.030(10) 0.13(3) -0.007(17) -0.007(17) 0.018(10)
C83 0.094(19) 0.094(19) 0.11(2) -0.056(13) -0.056(13) 0.08(2)
O15A 0.074(6) 0.047(4) 0.101(6) -0.030(4) -0.071(5) 0.029(4)
O46 0.082(7) 0.081(6) 0.174(10) -0.068(7) -0.095(7) 0.056(6)
C85 0.063(6) 0.051(6) 0.108(8) -0.030(6) -0.065(6) 0.026(5)
O14 0.051(3) 0.053(5) 0.015(6) 0.001(3) 0.000 0.0257(13)
Y49 0.051(3) 0.053(5) 0.015(6) 0.001(3) 0.000 0.0257(13)
O13 0.0621(7) 0.0621(7) 0.0745(9) -0.0459(7) -0.0459(7) 0.0371(8)

loop_
_atom_type_symbol
_atom_type_description
_atom_type_scat_dispersion_real
_atom_type_scat_dispersion_imag
_atom_type_scat_source
C C 0.0181 0.0091 'International Tables Vol C Tables 4.2.6.8 and 6.1.1.4'
H H 0.0000 0.0000 'International Tables Vol C Tables 4.2.6.8 and 6.1.1.4'
F F 0.0727 0.0534 'International Tables Vol C Tables 4.2.6.8 and 6.1.1.4'
N N 0.0311 0.0180 'International Tables Vol C Tables 4.2.6.8 and 6.1.1.4'
O O 0.0492 0.0322 'International Tables Vol C Tables 4.2.6.8 and 6.1.1.4'
Y Y -0.2670 2.0244 'International Tables Vol C Tables 4.2.6.8 and 6.1.1.4'

loop_
_geom_angle_atom_site_label_1
_geom_angle_atom_site_label_2
_geom_angle_atom_site_label_3
_geom_angle
_geom_angle_site_symmetry_1
_geom_angle_site_symmetry_3
O2 Y1 Y3 87.15(9) 22 13_666
O2 Y1 Y3 87.14(9) . 13_666
O2 Y1 O2 65.53(17) . 22
O2 Y1 O10 145.7(2) . 13_666
O2 Y1 O10 145.7(2) 22 13_666
O2 Y1 O8 76.4(5) 22 .
O2 Y1 O8 76.4(5) . .
O2 Y1 O18 141.2(4) 22 13_666
O2 Y1 O18 141.2(4) . 13_666
O2 Y1 O44A 131.2(8) . .
O2 Y1 O44A 131.2(8) 22 .
O3 Y1 Y3 33.07(9) . 13_666
O3 Y1 Y3 33.07(9) 22 13_666
O3 Y1 O2 67.39(12) . .
O3 Y1 O2 101.70(12) 22 .
O3 Y1 O2 67.39(12) 22 22
O3 Y1 O2 101.70(12) . 22
O3 Y1 O3 65.72(17) . 22
O3 Y1 O10 87.1(6) . 13_666
O3 Y1 O10 87.1(6) 22 13_666
O3 Y1 O8 140.3(3) . .
O3 Y1 O8 140.3(3) 22 .
O3 Y1 O18 77.6(6) 22 13_666
O3 Y1 O18 77.6(6) . 13_666
O3 Y1 O44A 127.1(8) 22 .
O3 Y1 O44A 127.1(8) . .
O11 Y1 Y3 105.10(13) 17_656 13_666
O11 Y1 Y3 105.10(13) 12_566 13_666
O11 Y1 O2 76.44(15) 12_566 .
O11 Y1 O2 139.45(15) 17_656 .
O11 Y1 O2 76.45(15) 17_656 22
O11 Y1 O2 139.44(15) 12_566 22
O11 Y1 O3 74.78(15) 12_566 .
O11 Y1 O3 137.23(16) 12_566 22
O11 Y1 O3 137.22(16) 17_656 .
O11 Y1 O3 74.77(15) 17_656 22
O11 Y1 O11 133.4(2) 12_566 17_656
O11 Y1 O10 74.8(2) 12_566 13_666
O11 Y1 O10 74.8(2) 17_656 13_666
O11 Y1 O8 81.6(3) 12_566 .
O11 Y1 O8 81.6(3) 17_656 .
O11 Y1 O18 78.6(3) 12_566 13_666
O11 Y1 O18 78.6(3) 17_656 13_666
O11 Y1 O44A 66.71(12) 17_656 .
O11 Y1 O44A 66.71(12) 12_566 .
O10 Y1 Y3 82.6(7) 13_666 13_666
O10 Y1 O8 117.0(9) 13_666 .
O10 Y1 O44A 49.3(13) 13_666 .
O8 Y1 Y3 160.4(6) . 13_666
O8 Y1 O44A 67.7(12) . .
O18 Y1 Y3 71.2(7) 13_666 13_666
O45 Y1 Y3 176.2(8) . 13_666
O45 Y1 O2 89.7(7) . .
O45 Y1 O2 89.7(7) . 22
O45 Y1 O3 146.33(19) . .
O45 Y1 O3 146.33(19) . 22
O45 Y1 O11 76.1(3) . 17_656
O45 Y1 O11 76.1(3) . 12_566
O45 Y1 O18 112.6(11) . 13_666
O44A Y1 Y3 131.9(11) . 13_666
Y1 Y2 Y1 89.25(2) . 13_666
Y1 Y2 Y3 60.023(18) . .
Y1 Y2 Y3 59.665(17) 13_666 .
O2 Y2 Y1 85.31(8) . 13_666
O2 Y2 Y1 33.28(8) . .
O2 Y2 Y1 85.30(8) 10_666 .
O2 Y2 Y1 33.28(8) 10_666 13_666
O2 Y2 Y3 85.89(8) 10_666 .
O2 Y2 Y3 33.02(8) . .
O2 Y2 O2 99.70(17) . 10_666
O2 Y2 O3 65.24(12) . 10_666
O2 Y2 O3 65.23(12) 10_666 .
O2 Y2 O3 66.04(12) 10_666 10_666
O2 Y2 O3 66.04(12) . .
O2 Y2 O4 79.57(14) 10_666 5_565
O2 Y2 O4 137.97(13) . 5_565
O2 Y2 O4 137.96(13) 10_666 12_566
O2 Y2 O4 79.57(14) . 12_566
O2 Y2 O28 130.5(13) . .
O2 Y2 O28 129.8(13) 10_666 .
O3 Y2 Y1 85.69(9) . 13_666
O3 Y2 Y1 33.33(9) 10_666 13_666
O3 Y2 Y1 33.33(9) . .
O3 Y2 Y1 85.69(9) 10_666 .
O3 Y2 Y3 32.84(9) 10_666 .
O3 Y2 Y3 86.39(9) . .
O3 Y2 O3 100.45(17) 10_666 .
O3 Y2 O28 127.6(8) 10_666 .
O3 Y2 O28 132.0(8) . .
O4 Y2 Y1 71.23(11) 5_565 13_666
O4 Y2 Y1 160.35(11) 12_566 13_666
O4 Y2 Y1 160.35(11) 5_565 .
O4 Y2 Y1 71.23(11) 12_566 .
O4 Y2 Y3 109.76(11) 12_566 .
O4 Y2 Y3 106.07(11) 5_565 .
O4 Y2 O3 141.85(14) 12_566 10_666
O4 Y2 O3 141.84(14) 5_565 .
O4 Y2 O3 76.76(14) 12_566 .
O4 Y2 O3 76.76(14) 5_565 10_666
O4 Y2 O4 128.4(2) 12_566 5_565
O4 Y2 O28 62.3(11) 5_565 .
O4 Y2 O28 66.0(11) 12_566 .
O6 Y2 Y1 109.95(11) . 13_666
O6 Y2 Y1 105.77(11) . .
O6 Y2 Y1 109.96(11) 10_666 .
O6 Y2 Y1 105.78(11) 10_666 13_666
O6 Y2 Y3 70.48(11) . .
O6 Y2 Y3 160.42(11) 10_666 .
O6 Y2 O2 76.16(13) 10_666 10_666
O6 Y2 O2 142.62(14) 10_666 .
O6 Y2 O2 142.62(14) . 10_666
O6 Y2 O2 76.16(13) . .
O6 Y2 O3 137.78(14) . .
O6 Y2 O3 137.78(14) 10_666 10_666
O6 Y2 O3 79.08(14) . 10_666
O6 Y2 O3 79.08(14) 10_666 .
O6 Y2 O4 78.61(16) . 12_566
O6 Y2 O4 79.76(16) 10_666 12_566
O6 Y2 O4 78.61(16) 10_666 5_565
O6 Y2 O4 79.76(16) . 5_565
O6 Y2 O6 129.0(2) . 10_666
O6 Y2 O28 65.7(11) 10_666 .
O6 Y2 O28 63.3(11) . .
O28 Y2 Y1 133.6(11) . 13_666
O28 Y2 Y1 137.2(11) . .
O28 Y2 Y3 133.6(10) . .
Y1 Y3 Y1 89.04(2) 13_666 .
O2 Y3 Y1 32.74(8) 22 .
O2 Y3 Y1 85.55(9) . 13_666
O2 Y3 Y1 32.75(8) . .
O2 Y3 Y1 85.55(9) 22 13_666
O2 Y3 O2 64.98(17) 22 .
O2 Y3 O7 78.5(2) 22 .
O2 Y3 O7 78.5(2) . .
O2 Y3 O26B 139.7(2) . .
O2 Y3 O26B 139.7(2) 22 .
O2 Y3 O42 122.6(5) 22 .
O2 Y3 O42 122.6(5) . .
O3 Y3 Y1 85.85(9) 13_666 .
O3 Y3 Y1 32.94(9) 10_666 13_666
O3 Y3 Y1 32.94(9) 13_666 13_666
O3 Y3 Y1 85.85(9) 10_666 .
O3 Y3 O2 100.15(12) 10_666 22
O3 Y3 O2 66.14(12) 10_666 .
O3 Y3 O2 100.15(12) 13_666 .
O3 Y3 O2 66.14(12) 13_666 22
O3 Y3 O3 65.45(17) 13_666 10_666
O3 Y3 O7 140.81(14) 13_666 .
O3 Y3 O7 140.81(14) 10_666 .
O3 Y3 O9 138.70(15) 13_666 .
O3 Y3 O9 138.70(15) 10_666 22
O3 Y3 O9 75.64(14) 10_666 .
O3 Y3 O9 75.64(14) 13_666 22
O3 Y3 O26B 76.5(3) 13_666 .
O3 Y3 O26B 76.5(3) 10_666 .
O3 Y3 O42 136.5(4) 13_666 .
O3 Y3 O42 136.5(4) 10_666 .
O7 Y3 Y1 161.1(2) . 13_666
O7 Y3 Y1 72.0(2) . .
O7 Y3 O26B 129.0(4) . .
O7 Y3 O42 53.3(7) . .
O9 Y3 Y1 106.37(12) 22 13_666
O9 Y3 Y1 105.21(12) . .
O9 Y3 Y1 105.21(12) 22 .
O9 Y3 Y1 106.37(12) . 13_666
O9 Y3 O2 75.04(14) 22 22
O9 Y3 O2 75.04(14) . .
O9 Y3 O2 137.29(15) . 22
O9 Y3 O2 137.29(15) 22 .
O9 Y3 O7 79.45(14) . .
O9 Y3 O7 79.45(14) 22 .
O9 Y3 O9 135.1(2) 22 .
O9 Y3 O26B 81.65(18) . .
O9 Y3 O26B 81.65(18) 22 .
O9 Y3 O42 67.78(12) . .
O9 Y3 O42 67.78(12) 22 .
O26B Y3 Y1 69.9(4) . 13_666
O26B Y3 Y1 159.0(4) . .
O26B Y3 O42 75.7(7) . .
O27 Y3 Y1 173.9(4) . .
O27 Y3 Y1 84.9(4) . 13_666
O27 Y3 O2 146.07(14) . .
O27 Y3 O2 146.07(14) . 22
O27 Y3 O3 89.1(4) . 13_666
O27 Y3 O3 89.1(4) . 10_666
O27 Y3 O7 114.0(5) . .
O27 Y3 O9 76.60(18) . .
O27 Y3 O9 76.60(18) . 22
O42 Y3 Y1 125.4(7) . .
O42 Y3 Y1 145.6(7) . 13_666
Y1 O2 Y2 112.95(14) . .
Y1 O2 Y3 114.23(14) . .
Y3 O2 Y2 113.75(14) . .
Y1 O3 Y2 112.47(14) . .
Y1 O3 Y3 113.99(14) . 13_666
Y3 O3 Y2 113.61(14) 13_666 .
C22 O4 Y2 133.0(4) . 3_665
C21 O6 Y2 132.0(4) . .
C9 O7 Y3 131.9(11) . .
C83 O7 Y3 98.8(17) . .
C83 O7 Y3 98.8(17) 22 .
C83 O7 C83 0.0(4) 22 .
C21 O9 Y3 135.1(4) . .
C22 O11 Y1 140.9(4) . 15_566
C16 C13 C18 119.8(6) . .
C16 C13 C21 118.7(6) . .
C18 C13 C21 121.4(6) . .
C18 C1AA C20 120.7(6) . .
C18 C1AA C22 122.1(6) . .
C20 C1AA C22 117.2(6) . .
C13 C16 H16 119.4 . .
C13 C16 C23 121.2(6) . .
C23 C16 H16 119.4 . .
C13 C18 H18 120.2 . .
C1AA C18 C13 119.6(6) . .
C1AA C18 H18 120.2 . .
C1AA C20 H20 119.7 . .
C23 C20 C1AA 120.5(6) . .
C23 C20 H20 119.7 . .
O6 C21 O9 125.8(6) . .
O6 C21 C13 117.5(5) . .
O9 C21 C13 116.7(6) . .
O4 C22 C1AA 117.5(6) . .
O11 C22 O4 126.6(6) . .
O11 C22 C1AA 115.9(6) . .
C16 C23 C29 121.0(6) . .
C20 C23 C16 118.2(6) . .
C20 C23 C29 120.7(6) . .
C2 O26B Y3 134.7(14) . .
C47 C29 C23 120.9(8) . .
C47 C29 C55 118.8(8) . .
C55 C29 C23 120.2(7) . .
C87 C29 C23 121.0(19) . .
C89 C29 C23 117.7(18) . .
C89 C29 C87 121(3) . .
C51 C41 C78 119.4(8) . .
C51 C41 C85 120.7(9) . .
C78 C41 C85 119.9(9) . .
C86 C41 C85 121.6(19) . .
C88 C41 C85 119.8(18) . .
C88 C41 C86 119(3) . .
C29 C47 H47 119.9 . .
C29 C47 C51 120.3(9) . .
C51 C47 H47 119.9 . .
C41 C51 C47 121.7(10) . .
C41 C51 H51 119.1 . .
C47 C51 H51 119.1 . .
C29 C55 H55 119.5 . .
C78 C55 C29 120.9(9) . .
C78 C55 H55 119.5 . .
O5 Y4 O5 77.9(3) 7_676 .
O5 Y4 O34 141.07(18) . .
O5 Y4 O34 141.07(17) 7_676 .
O5 Y4 O15A 81.2(2) . 16_557
O5 Y4 O15A 133.9(3) . 23_675
O5 Y4 O15A 81.2(2) 7_676 23_675
O5 Y4 O15A 81.2(2) . .
O5 Y4 O15A 133.9(3) 7_676 .
O5 Y4 O15A 81.2(2) 7_676 7_676
O5 Y4 O15A 133.9(3) 7_676 16_557
O5 Y4 O15A 133.9(3) . 7_676
O5 Y4 Y49 58.8(3) 7_676 14_677
O5 Y4 Y49 58.8(3) 7_676 5_675
O5 Y4 Y49 58.8(3) . 14_677
O5 Y4 Y49 58.8(3) . 5_675
O15A Y4 O34 69.6(2) . .
O15A Y4 O34 69.7(2) 16_557 .
O15A Y4 O34 69.7(2) 7_676 .
O15A Y4 O34 69.7(2) 23_675 .
O15A Y4 O15A 84.7(4) . 23_675
O15A Y4 O15A 81.4(6) . 16_557
O15A Y4 O15A 139.3(5) . 7_676
O15A Y4 O15A 81.4(5) 7_676 23_675
O15A Y4 O15A 139.3(5) 16_557 23_675
O15A Y4 O15A 84.7(4) 7_676 16_557
O15A Y4 Y49 135.9(2) 16_557 5_675
O15A Y4 Y49 135.9(2) 7_676 5_675
O15A Y4 Y49 75.2(4) . 5_675
O15A Y4 Y49 75.2(4) 23_675 5_675
O15A Y4 Y49 135.9(2) . 14_677
O15A Y4 Y49 75.2(4) 7_676 14_677
O15A Y4 Y49 75.2(4) 16_557 14_677
O15A Y4 Y49 135.9(2) 23_675 14_677
Y49 Y4 O34 131.7(4) 5_675 .
Y49 Y4 O34 131.7(4) 14_677 .
Y49 Y4 Y49 96.6(8) 14_677 5_675
Y5 Y5 Y5 60.0 3_765 5_675
Y5 Y5 Y5 90.002(1) 3_765 16_557
Y5 Y5 Y5 90.002(1) 5_675 16_557
O5 Y5 Y5 109.51(16) . 3_765
O5 Y5 Y5 33.44(14) . 16_557
O5 Y5 Y5 33.44(14) 9_556 16_557
O5 Y5 Y5 109.50(16) 9_556 5_675
O5 Y5 Y5 77.72(18) . 5_675
O5 Y5 Y5 77.72(18) 9_556 3_765
O5 Y5 O5 66.3(3) 9_556 .
O5 Y5 Y49 59.6(3) . 5_675
O5 Y5 Y49 118.8(3) . .
O5 Y5 Y49 118.8(3) 9_556 5_675
O5 Y5 Y49 59.6(3) 9_556 .
O5 Y5 O57 130.1(8) . .
O5 Y5 O57 154.0(7) . 22
O5 Y5 O57 154.0(8) 9_556 .
O5 Y5 O57 130.1(8) 9_556 22
O12 Y5 Y5 33.12(9) . 3_765
O12 Y5 Y5 75.3(2) . 16_557
O12 Y5 Y5 33.12(9) . 5_675
O12 Y5 O5 81.7(3) . 9_556
O12 Y5 O5 81.7(3) . .
O12 Y5 Y49 64.8(4) . .
O12 Y5 Y49 64.8(3) . 5_675
O12 Y5 O57 81.5(8) . 22
O12 Y5 O57 81.5(8) . .
O1 Y5 Y5 83.5(9) . 3_765
O1 Y5 Y5 172.5(11) . 16_557
O1 Y5 Y5 83.5(9) . 5_675
O1 Y5 O5 146.77(17) . .
O1 Y5 O5 146.77(17) . 9_556
O1 Y5 O12 97.2(11) . .
O1 Y5 Y49 89.7(5) . .
O1 Y5 Y49 89.7(5) . 5_675
O1 Y5 O57 20.8(10) . .
O1 Y5 O57 20.8(10) . 22
Y49 Y5 Y5 34.8(3) . 3_765
Y49 Y5 Y5 87.1(3) 5_675 16_557
Y49 Y5 Y5 94.7(3) 5_675 3_765
Y49 Y5 Y5 87.1(3) . 16_557
Y49 Y5 Y5 94.7(3) . 5_675
Y49 Y5 Y5 34.8(3) 5_675 5_675
Y49 Y5 Y49 129.1(7) . 5_675
Y49 Y5 O57 70.7(8) 5_675 .
Y49 Y5 O57 70.7(8) . 22
Y49 Y5 O57 95.2(8) 5_675 22
Y49 Y5 O57 95.2(8) . .
O57 Y5 Y5 63.1(8) . 5_675
O57 Y5 Y5 63.1(8) 22 3_765
O57 Y5 Y5 153.1(7) . 16_557
O57 Y5 Y5 77.4(7) 22 5_675
O57 Y5 Y5 77.4(7) . 3_765
O57 Y5 Y5 153.1(7) 22 16_557
O57 Y5 O57 27.0(15) . 22
Y4 O5 Y49 63.8(3) . 14_677
Y4 O5 Y49 63.8(3) . 5_675
Y5 O5 Y5 113.1(3) . 16_557
Y5 O5 Y49 145.0(5) 16_557 5_675
Y5 O5 Y49 60.8(2) 16_557 14_677
Y5 O5 Y49 145.0(5) . 14_677
Y5 O5 Y49 60.8(2) . 5_675
Y6 O5 Y49 128.5(2) . 14_677
Y6 O5 Y49 128.5(2) . 5_675
Y49 O5 Y49 103.0(4) 14_677 5_675
Y5 O12 Y5 113.76(18) . 3_765
Y5 O12 Y5 113.76(18) . 5_675
Y5 O12 Y5 113.76(18) 5_675 3_765
Y5 O12 Y49 154.5(5) 3_765 5_675
Y5 O12 Y49 58.49(6) 5_675 3_765
Y5 O12 Y49 58.49(6) . 5_675
Y5 O12 Y49 58.49(6) 3_765 .
Y5 O12 Y49 58.49(6) 5_675 5_675
Y5 O12 Y49 58.49(6) . .
Y5 O12 Y49 58.49(6) 3_765 3_765
Y5 O12 Y49 154.5(5) 5_675 .
Y5 O12 Y49 154.5(5) . 3_765
Y49 O12 Y49 116.59(17) . 5_675
Y49 O12 Y49 116.59(17) . 3_765
Y49 O12 Y49 116.59(17) 3_765 5_675
C41 C78 H78 120.6 . .
C55 C78 C41 118.8(9) . .
C55 C78 H78 120.6 . .
O5 Y6 O5 75.2(5) . 9_556
O5 Y6 O36 142.4(2) . .
O5 Y6 O36 142.4(2) 9_556 .
O5 Y6 O48 129.8(14) 9_556 16_557
O5 Y6 O48 129.8(14) 9_556 .
O5 Y6 O48 129.8(14) . 22
O5 Y6 O48 129.8(14) . 9_556
O5 Y6 O48 80.5(11) . 16_557
O5 Y6 O48 80.5(11) 9_556 9_556
O5 Y6 O48 80.5(11) 9_556 22
O5 Y6 O48 80.5(11) . .
O5 Y6 Y49 76.4(4) . .
O5 Y6 Y49 76.4(4) 9_556 14_677
O5 Y6 Y49 76.4(4) 9_556 5_675
O5 Y6 Y49 27.28(13) 9_556 .
O5 Y6 Y49 27.28(13) . 5_675
O5 Y6 Y49 76.4(4) . 16_557
O5 Y6 Y49 27.28(13) . 14_677
O5 Y6 Y49 27.28(13) 9_556 16_557
O36 Y6 Y49 135.2(2) . .
O36 Y6 Y49 135.2(2) . 16_557
O36 Y6 Y49 135.2(2) . 14_677
O36 Y6 Y49 135.2(2) . 5_675
O48 Y6 O36 72.6(11) . .
O48 Y6 O36 72.6(11) 22 .
O48 Y6 O36 72.6(11) 16_557 .
O48 Y6 O36 72.6(11) 9_556 .
O48 Y6 O48 83(3) 16_557 9_556
O48 Y6 O48 145(2) 9_556 .
O48 Y6 O48 83(3) 22 .
O48 Y6 O48 145(2) 22 16_557
O48 Y6 O48 87(3) 16_557 .
O48 Y6 O48 87(3) 22 9_556
O48 Y6 Y49 62.8(11) 22 .
O48 Y6 Y49 104.5(14) 16_557 16_557
O48 Y6 Y49 151.8(12) 9_556 5_675
O48 Y6 Y49 151.8(12) 16_557 .
O48 Y6 Y49 104.5(14) 22 5_675
O48 Y6 Y49 62.8(11) . 5_675
O48 Y6 Y49 100.0(13) 9_556 .
O48 Y6 Y49 151.8(12) 22 14_677
O48 Y6 Y49 62.8(11) 9_556 16_557
O48 Y6 Y49 62.8(11) 16_557 14_677
O48 Y6 Y49 100.0(13) 16_557 5_675
O48 Y6 Y49 104.5(14) 9_556 14_677
O48 Y6 Y49 104.5(14) . .
O48 Y6 Y49 100.0(13) . 14_677
O48 Y6 Y49 100.0(13) 22 16_557
O48 Y6 Y49 151.8(12) . 16_557
Y49 Y6 Y49 89.6(5) . 14_677
Y49 Y6 Y49 64.7(4) 16_557 14_677
Y49 Y6 Y49 54.6(3) 14_677 5_675
Y49 Y6 Y49 64.7(4) . 5_675
Y49 Y6 Y49 89.6(5) 16_557 5_675
Y49 Y6 Y49 54.6(3) . 16_557
O57 O1 Y5 113(3) 22 .
O57 O1 Y5 113(3) . .
O57 O1 O57 75(5) 22 .
O7 C9 C80 113.6(17) . .
O7 C9 O8 132(2) . .
O8 C9 C80 114(2) . .
C14 C80 C9 121.1(19) . .
C14 C80 C90 120.00(12) . .
C90 C80 C9 119(2) . .
C80 C14 H14 120.0 . .
C10 C14 C80 120.00(10) . .
C10 C14 H14 120.0 . .
C14 C10 H10 120.0 . .
C14 C10 C12 120.00(19) . .
C12 C10 H10 120.0 . .
C10 C12 H12 120.0 . .
C26 C12 C10 120.00(7) . .
C26 C12 H12 120.0 . .
C12 C26 H26 120.0 . .
C12 C26 C90 120.00(11) . .
C90 C26 H26 120.0 . .
C26 C90 C80 120.00(17) . .
F8 C90 C80 118(3) . .
F8 C90 C26 122(3) . .
H17A C17 H17B 109.5 . .
H17A C17 H17C 109.5 . .
H17B C17 H17C 109.5 . .
N1 C17 H17A 109.5 . .
N1 C17 H17B 109.5 . .
N1 C17 H17C 109.5 . .
O17 C91 H91 118.5 . .
O17 C91 N1 122.9(17) . .
N1 C91 H91 118.5 . .
O26B C2 C5 115.9(17) . .
O18 C2 O26B 130(3) . .
O18 C2 C5 114(2) . .
C91 N1 C17 120.1(14) . .
C91 N1 C8 121.1(14) . .
C8 N1 C17 117.8(14) . .
C7 C5 C2 122.7(12) . .
C7 C5 C25 120.00(7) . .
C25 C5 C2 117.3(13) . .
C3 C7 C5 120.00(17) . .
F9 C7 C5 123(2) . .
F9 C7 C3 117(2) . .
C7 C3 H3 120.0 . .
C7 C3 C2AA 120.0 . .
C2AA C3 H3 120.0 . .
C3 C2AA H2AA 120.0 . .
C4 C2AA C3 120.00(8) . .
C4 C2AA H2AA 120.0 . .
C2AA C4 H4 120.0 . .
C2AA C4 C25 120.00(15) . .
C25 C4 H4 120.0 . .
C5 C25 H25 120.0 . .
C4 C25 C5 120.00(11) . .
C4 C25 H25 120.0 . .
N1 C8 H8A 109.5 . .
N1 C8 H8B 109.5 . .
N1 C8 H8C 109.5 . .
H8A C8 H8B 109.5 . .
H8A C8 H8C 109.5 . .
H8B C8 H8C 109.5 . .
C9 O8 Y1 134(2) . .
C81 O28 Y2 122(2) . .
C81 N2 C82 121.4(16) . .
C81 N2 C84 121.1(16) . .
C82 N2 C84 117.5(15) . .
C6 N35 C1 119.6(17) . .
C15 N35 C1 118.8(17) . .
C15 N35 C6 121.6(17) . .
C2 O18 Y1 134(3) . 13_666
C83 O42 Y3 85.6(16) 22 .
C83 O42 Y3 85.6(16) . .
C83 O42 C83 0(3) 22 .
O28 C81 N2 124(2) . .
O28 C81 H81 117.8 . .
N2 C81 H81 117.8 . .
N2 C82 H82A 109.5 . .
N2 C82 H82B 109.5 . .
N2 C82 H82C 109.5 . .
H82A C82 H82B 109.5 . .
H82A C82 H82C 109.5 . .
H82B C82 H82C 109.5 . .
N35 C1 H1A 109.5 . .
N35 C1 H1B 109.5 . .
N35 C1 H1C 109.5 . .
H1A C1 H1B 109.5 . .
H1A C1 H1C 109.5 . .
H1B C1 H1C 109.5 . .
N35 C6 H6A 109.5 . .
N35 C6 H6B 109.5 . .
N35 C6 H6C 109.5 . .
H6A C6 H6B 109.5 . .
H6A C6 H6C 109.5 . .
H6B C6 H6C 109.5 . .
N35 C15 H15 116.6 . .
O43 C15 N35 127(3) . .
O43 C15 H15 116.6 . .
O7 C83 O42 122(3) . .
O7 C83 H83 118.1 . .
O42 C83 H83 119.6 . .
C83 C83 O7 0(10) 22 .
C83 C83 O42 0(10) 22 .
C83 C83 H83 0.0 22 .
N2 C84 H84A 109.5 . .
N2 C84 H84B 109.5 . .
N2 C84 H84C 109.5 . .
H84A C84 H84B 109.5 . .
H84A C84 H84C 109.5 . .
H84B C84 H84C 109.5 . .
Y4 O15A Y49 54.5(2) . 5_675
C85 O15A Y4 137.6(7) . .
C85 O15A Y49 89.1(8) . 5_675
C85 O46 Y49 87.0(7) . 5_675
O15A C85 C41 118.0(9) . .
O46 C85 C41 115.2(10) . .
O46 C85 O15A 126.6(9) . .
O47 C85 C41 116(3) . .
O47 C85 O48 123(3) . .
O48 C85 C41 112(3) . .
C85 O47 Y49 137(3) . 5_675
C85 O48 Y6 140(4) . .
Y4 Y49 O12 120.9(6) 3_765 .
Y4 Y49 O15A 50.3(3) 3_765 22
Y4 Y49 O15A 50.3(3) 3_765 3_765
Y5 Y49 Y5 110.4(6) . 3_765
Y5 Y49 O12 56.7(3) . .
Y5 Y49 O12 56.7(3) 3_765 .
O5 Y49 Y4 57.4(2) 9_556 3_765
O5 Y49 Y4 57.4(2) 3_765 3_765
O5 Y49 Y5 59.6(3) 3_765 3_765
O5 Y49 Y5 120.6(7) 3_765 .
O5 Y49 Y5 120.6(7) 9_556 3_765
O5 Y49 Y5 59.6(3) 9_556 .
O5 Y49 O5 76.4(4) 3_765 9_556
O5 Y49 O12 77.7(5) 3_765 .
O5 Y49 O12 77.7(5) 9_556 .
O5 Y49 O15A 68.9(3) 3_765 3_765
O5 Y49 O15A 107.6(4) 9_556 3_765
O5 Y49 O15A 107.6(4) 3_765 22
O5 Y49 O15A 68.9(3) 9_556 22
O5 Y49 O13 120.6(7) 3_765 .
O5 Y49 O13 59.6(3) 3_765 3_765
O5 Y49 O13 59.6(3) 9_556 .
O5 Y49 O13 120.6(7) 9_556 3_765
O12 Y49 O15A 143.3(3) . 3_765
O12 Y49 O15A 143.3(3) . 22
O15A Y49 O15A 64.9(4) 22 3_765
O47 Y49 O5 136.3(17) 22 3_765
O47 Y49 O5 87.4(11) 3_765 3_765
O47 Y49 O5 136.3(17) 3_765 9_556
O47 Y49 O5 87.4(11) 22 9_556
O47 Y49 O12 138.3(15) 3_765 .
O47 Y49 O12 138.3(15) 22 .
O47 Y49 O47 77(2) 22 3_765
O13 Y49 O12 56.7(3) 3_765 .
O13 Y49 O12 56.7(3) . .
O13 Y49 O13 110.4(6) . 3_765
C41 C86 H86 119.8 . .
C87 C86 C41 120(4) . .
C87 C86 H86 119.8 . .
C41 C88 H88 119.3 . .
C41 C88 C89 121(3) . .
C89 C88 H88 119.3 . .
C29 C87 H87 120.4 . .
C86 C87 C29 119(4) . .
C86 C87 H87 120.4 . .
C29 C89 C88 119(3) . .
C29 C89 H89 120.5 . .
C88 C89 H89 120.5 . .
O52 O51 O56 114(10) . .
O51 O52 O56 36(10) . .
O51 O56 O52 30(10) . .
O51 O56 O55 154(10) . .
O55 O56 O52 176(10) . .
Y5 O57 Y49 49.4(6) . 5_675
O1 O57 Y5 46(3) . .
O1 O57 Y49 93(3) . 5_675
O1 O57 O57 53(2) . 22
O1 O57 O57 160(3) . 23_675
O57 O57 Y5 76.5(7) 22 .
O57 O57 Y5 116.9(7) 23_675 .
O57 O57 Y49 120.9(7) 22 5_675
O57 O57 Y49 75.7(7) 23_675 5_675
O57 O57 O57 119.99(7) 22 23_675
Y49 O13 Y49 129.1(7) . 5_675

loop_
_geom_bond_atom_site_label_1
_geom_bond_atom_site_label_2
_geom_bond_distance
_geom_bond_site_symmetry_2
Y1 Y3 3.8538(11) 13_666
Y1 O2 2.298(3) 22
Y1 O2 2.298(3) .
Y1 O3 2.293(4) .
Y1 O3 2.294(4) 22
Y1 O11 2.288(4) 17_656
Y1 O11 2.288(4) 12_566
Y1 O10 2.33(4) 13_666
Y1 O8 2.37(3) .
Y1 O18 2.32(4) 13_666
Y1 O45 2.27(4) .
Y1 O44A 2.67(5) .
Y2 Y1 3.8571(8) 13_666
Y2 Y3 3.8896(8) .
Y2 O2 2.328(3) .
Y2 O2 2.329(3) 10_666
Y2 O3 2.346(3) .
Y2 O3 2.346(3) 10_666
Y2 O4 2.331(4) 12_566
Y2 O4 2.331(4) 5_565
Y2 O6 2.298(4) .
Y2 O6 2.298(4) 10_666
Y2 O28 2.59(2) .
Y3 Y1 3.8538(11) 13_666
Y3 O2 2.316(3) .
Y3 O2 2.316(3) 22
Y3 O3 2.302(4) 13_666
Y3 O3 2.302(4) 10_666
Y3 O7 2.335(7) .
Y3 O9 2.311(4) 22
Y3 O9 2.311(4) .
Y3 O26B 2.357(13) .
Y3 O27 2.284(14) .
Y3 O42 2.61(2) .
O3 Y3 2.302(4) 13_666
O4 Y2 2.331(4) 3_665
O4 C22 1.264(8) .
O6 C21 1.258(8) .
O7 C9 1.260(16) .
O7 C83 1.256(17) 22
O7 C83 1.256(17) .
O9 C21 1.260(8) .
O11 Y1 2.288(4) 15_566
O11 C22 1.253(8) .
C13 C16 1.387(9) .
C13 C18 1.401(9) .
C13 C21 1.498(8) .
C1AA C18 1.369(9) .
C1AA C20 1.402(9) .
C1AA C22 1.511(8) .
C16 H16 0.9500 .
C16 C23 1.398(10) .
C18 H18 0.9500 .
C20 H20 0.9500 .
C20 C23 1.392(10) .
C23 C29 1.476(10) .
O26B C2 1.278(17) .
C29 C47 1.363(12) .
C29 C55 1.407(12) .
C29 C87 1.391(19) .
C29 C89 1.386(19) .
C41 C51 1.350(14) .
C41 C78 1.412(14) .
C41 C85 1.502(11) .
C41 C86 1.41(2) .
C41 C88 1.388(19) .
C47 H47 0.9500 .
C47 C51 1.388(14) .
C51 H51 0.9500 .
C55 H55 0.9500 .
C55 C78 1.380(13) .
Y4 O5 2.254(7) 7_676
Y4 O5 2.254(7) .
Y4 O34 2.55(2) .
Y4 O15A 2.272(7) 7_676
Y4 O15A 2.272(7) .
Y4 O15A 2.272(7) 16_557
Y4 O15A 2.272(7) 23_675
Y4 Y49 2.402(9) 5_675
Y4 Y49 2.402(9) 14_677
Y5 Y5 3.821(3) 16_557
Y5 Y5 3.807(3) 3_765
Y5 Y5 3.807(3) 5_675
Y5 O5 2.290(4) .
Y5 O5 2.290(4) 9_556
Y5 O12 2.273(3) .
Y5 O1 2.07(3) .
Y5 Y49 2.319(8) .
Y5 Y49 2.319(8) 5_675
Y5 O57 2.64(3) 22
Y5 O57 2.64(3) .
O5 Y5 2.290(4) 16_557
O5 Y6 2.052(10) .
O5 Y49 2.290(10) 14_677
O5 Y49 2.290(10) 5_675
O12 Y5 2.273(3) 5_675
O12 Y5 2.273(3) 3_765
O12 Y49 2.462(16) 5_675
O12 Y49 2.462(17) 3_765
O12 Y49 2.461(16) .
C78 H78 0.9500 .
Y6 O5 2.052(10) 9_556
Y6 O36 2.55(6) .
Y6 O48 2.36(4) .
Y6 O48 2.36(4) 22
Y6 O48 2.36(4) 16_557
Y6 O48 2.36(4) 9_556
Y6 Y49 3.912(8) .
Y6 Y49 3.912(8) 5_675
Y6 Y49 3.912(8) 16_557
Y6 Y49 3.912(8) 14_677
O1 O57 1.02(4) .
O1 O57 1.02(4) 22
C9 C80 1.56(2) .
C9 O8 1.278(18) .
C80 C14 1.390(3) .
C80 C90 1.3900(15) .
C14 H14 0.9500 .
C14 C10 1.3900 .
C10 H10 0.9500 .
C10 C12 1.3900(13) .
C12 H12 0.9500 .
C12 C26 1.390(3) .
C26 H26 0.9500 .
C26 C90 1.3900 .
C90 F8 1.295(18) .
C17 H17A 0.9800 .
C17 H17B 0.9800 .
C17 H17C 0.9800 .
C17 N1 1.439(15) .
O17 C91 1.241(16) .
C91 H91 0.9500 .
C91 N1 1.309(14) .
C2 C5 1.55(3) .
C2 O18 1.260(19) .
N1 C8 1.437(16) .
C5 C7 1.390(2) .
C5 C25 1.390(3) .
C7 C3 1.3900 .
C7 F9 1.33(4) .
C3 H3 0.9500 .
C3 C2AA 1.390(3) .
C2AA H2AA 0.9500 .
C2AA C4 1.3901 .
C4 H4 0.9500 .
C4 C25 1.3900 .
C25 H25 0.9500 .
C8 H8A 0.9800 .
C8 H8B 0.9800 .
C8 H8C 0.9800 .
O10 Y1 2.33(4) 13_666
O28 C81 1.234(19) .
N2 C81 1.321(16) .
N2 C82 1.441(16) .
N2 C84 1.451(17) .
N35 C1 1.457(17) .
N35 C6 1.418(17) .
N35 C15 1.331(17) .
O18 Y1 2.32(4) 13_666
O42 C83 1.290(19) 22
O42 C83 1.290(19) .
C81 H81 0.9500 .
C82 H82A 0.9800 .
C82 H82B 0.9800 .
C82 H82C 0.9800 .
O43 C15 1.220(19) .
C1 H1A 0.9800 .
C1 H1B 0.9800 .
C1 H1C 0.9800 .
C6 H6A 0.9800 .
C6 H6B 0.9800 .
C6 H6C 0.9800 .
C15 H15 0.9500 .
C83 C83 0.00(7) 22
C83 H83 0.9500 .
C84 H84A 0.9800 .
C84 H84B 0.9800 .
C84 H84C 0.9800 .
O15A C85 1.273(14) .
O15A Y49 2.854(16) 5_675
O46 C85 1.253(14) .
O46 Y49 2.909(11) 5_675
C85 O47 1.248(19) .
C85 O48 1.273(19) .
O47 Y49 2.07(4) 5_675
Y49 Y4 2.402(8) 3_765
Y49 Y5 2.319(8) 3_765
Y49 O5 2.290(10) 3_765
Y49 O5 2.290(10) 9_556
Y49 O15A 2.854(16) 3_765
Y49 O15A 2.854(16) 22
Y49 O47 2.07(4) 3_765
Y49 O47 2.07(4) 22
Y49 O13 2.319(8) 3_765
Y49 O13 2.319(8) .
C86 H86 0.9500 .
C86 C87 1.39(2) .
C88 H88 0.9500 .
C88 C89 1.39(2) .
C87 H87 0.9500 .
C89 H89 0.9500 .
O49 O54 1.40(10) .
O51 O52 0.89(18) .
O51 O56 1.06(17) .
O52 O56 1.64(18) .
O56 O55 1.33(16) .
O57 Y49 2.88(3) 5_675
O57 O57 1.23(7) 22
O57 O57 1.42(7) 23_675
O13 Y49 2.319(8) 5_675

loop_
_geom_torsion_atom_site_label_1
_geom_torsion_atom_site_label_2
_geom_torsion_atom_site_label_3
_geom_torsion_atom_site_label_4
_geom_torsion
_geom_torsion_site_symmetry_1
_geom_torsion_site_symmetry_4
Y1 O11 C22 O4 10.2(13) 15_566 .
Y1 O11 C22 C1AA -169.8(5) 15_566 .
Y2 O4 C22 O11 -7.1(11) 3_665 .
Y2 O4 C22 C1AA 173.0(4) 3_665 .
Y2 O6 C21 O9 -35.6(9) . .
Y2 O6 C21 C13 144.3(4) . .
Y2 O28 C81 N2 177(4) . .
Y3 O7 C9 C80 180.000(2) . .
Y3 O7 C9 O8 0.000(7) . .
Y3 O7 C83 O42 0.000(5) . .
Y3 O7 C83 C83 0(100) . 22
Y3 O9 C21 O6 42.6(10) . .
Y3 O9 C21 C13 -137.4(5) . .
Y3 O26B C2 C5 180.000(2) . .
Y3 O26B C2 O18 0.000(3) . .
Y3 O42 C83 O7 0.000(3) . .
Y3 O42 C83 C83 0.0(3) . 22
O7 C9 C80 C14 180.00(11) . .
O7 C9 C80 C90 0.00(17) . .
O7 C9 O8 Y1 0.000(8) . .
C13 C16 C23 C20 -1.0(12) . .
C13 C16 C23 C29 -176.8(7) . .
C1AA C20 C23 C16 1.6(12) . .
C1AA C20 C23 C29 177.4(8) . .
C16 C13 C18 C1AA 2.6(10) . .
C16 C13 C21 O6 172.7(6) . .
C16 C13 C21 O9 -7.4(9) . .
C16 C23 C29 C47 35.3(14) . .
C16 C23 C29 C55 -146.3(10) . .
C16 C23 C29 C87 -34.6(17) . .
C16 C23 C29 C89 144.7(15) . .
C18 C13 C16 C23 -1.1(11) . .
C18 C13 C21 O6 -10.2(9) . .
C18 C13 C21 O9 169.8(6) . .
C18 C1AA C20 C23 -0.1(12) . .
C18 C1AA C22 O4 21.7(10) . .
C18 C1AA C22 O11 -158.2(7) . .
C20 C1AA C18 C13 -2.0(10) . .
C20 C1AA C22 O4 -160.5(6) . .
C20 C1AA C22 O11 19.6(10) . .
C20 C23 C29 C47 -140.3(10) . .
C20 C23 C29 C55 38.0(13) . .
C20 C23 C29 C87 149.7(15) . .
C20 C23 C29 C89 -31.0(16) . .
C21 C13 C16 C23 176.1(7) . .
C21 C13 C18 C1AA -174.5(6) . .
C22 C1AA C18 C13 175.7(6) . .
C22 C1AA C20 C23 -177.9(7) . .
C23 C29 C47 C51 177.7(11) . .
C23 C29 C55 C78 -178.0(11) . .
C23 C29 C87 C86 179.3(8) . .
C23 C29 C89 C88 -179.3(7) . .
O26B C2 C5 C7 180.00(14) . .
O26B C2 C5 C25 0.0(3) . .
O26B C2 O18 Y1 0.000(4) . 13_666
C29 C47 C51 C41 0(2) . .
C29 C55 C78 C41 0.5(19) . .
C41 C85 O47 Y49 -172(4) . 5_675
C41 C85 O48 Y6 175(5) . .
C41 C86 C87 C29 0.1(9) . .
C41 C88 C89 C29 -0.1(3) . .
C47 C29 C55 C78 0.4(18) . .
C51 C41 C78 C55 -1.2(19) . .
C51 C41 C85 O15A -175.2(13) . .
C51 C41 C85 O46 8.9(19) . .
C55 C29 C47 C51 -0.7(19) . .
Y4 O15A C85 C41 -167.0(8) . .
Y4 O15A C85 O46 8(3) . .
Y5 O1 O57 Y49 -19(2) . 5_675
Y5 O1 O57 O57 109(3) . 22
Y5 O1 O57 O57 34(8) . 23_675
C78 C41 C51 C47 1(2) . .
C78 C41 C85 O15A 5.4(18) . .
C78 C41 C85 O46 -170.5(13) . .
C9 C80 C14 C10 180.00(10) . .
C9 C80 C90 C26 180.00(10) . .
C9 C80 C90 F8 0.0(3) . .
C80 C9 O8 Y1 180.000(3) . .
C80 C14 C10 C12 0.00(8) . .
C14 C80 C90 C26 0.00(17) . .
C14 C80 C90 F8 180.0(3) . .
C14 C10 C12 C26 0.0 . .
C10 C12 C26 C90 0.0 . .
C12 C26 C90 C80 0.00(8) . .
C12 C26 C90 F8 180.0(3) . .
C90 C80 C14 C10 0.00(17) . .
O17 C91 N1 C17 165(3) . .
O17 C91 N1 C8 -3(4) . .
C2 C5 C7 C3 180.00(16) . .
C2 C5 C7 F9 0.0(3) . .
C2 C5 C25 C4 179.99(17) . .
C5 C2 O18 Y1 180.000(2) . 13_666
C5 C7 C3 C2AA -0.01(17) . .
C7 C5 C25 C4 0.0(3) . .
C7 C3 C2AA C4 0.0 . .
C3 C2AA C4 C25 0.0 . .
C2AA C4 C25 C5 0.01(17) . .
C25 C5 C7 C3 0.0(3) . .
C25 C5 C7 F9 -180.0(4) . .
O8 C9 C80 C14 0.00(11) . .
O8 C9 C80 C90 180.00(17) . .
O18 C2 C5 C7 0.00(14) . .
O18 C2 C5 C25 180.0(3) . .
F9 C7 C3 C2AA 180.0(3) . .
C82 N2 C81 O28 -180(2) . .
C1 N35 C15 O43 -179.9(4) . .
C6 N35 C15 O43 -0.1(4) . .
C83 O7 C83 O42 0(100) 22 .
C83 O42 C83 O7 0(23) 22 .
C84 N2 C81 O28 2(3) . .
C85 C41 C51 C47 -178.5(13) . .
C85 C41 C78 C55 178.3(12) . .
C85 C41 C86 C87 -179.0(11) . .
C85 C41 C88 C89 179.0(9) . .
O47 C85 O48 Y6 28(9) . .
O48 C85 O47 Y49 -27(8) . 5_675
Y49 O15A C85 C41 -138.6(11) 5_675 .
Y49 O15A C85 O46 36.8(17) 5_675 .
Y49 O46 C85 C41 139.5(10) 5_675 .
Y49 O46 C85 O15A -36.0(16) 5_675 .
C86 C41 C85 O47 172(3) . .
C86 C41 C85 O48 23(4) . .
C86 C41 C88 C89 0.2(6) . .
C88 C41 C85 O47 -6(4) . .
C88 C41 C85 O48 -155(3) . .
C88 C41 C86 C87 -0.2(9) . .
C87 C29 C89 C88 0.0(3) . .
C89 C29 C87 C86 0.0(7) . .
O52 O51 O56 O55 180.0(2) . .
O57 O1 O57 Y5 -109(3) 22 .
O57 O1 O57 Y49 -127(2) 22 5_675
O57 O1 O57 O57 -75(8) 22 23_675
